data_9007711
loop_
_publ_author_name
'Ohsato, H.'
'Maki, I.'
'Takeuchi, Y.'

_publ_section_title
;
 Structure of Na2CaSi2O6
;
_journal_name_full 'Acta Crystallographica, Section C'
_journal_page_first 1575
_journal_page_last 1577
_journal_paper_doi 10.1107/S0108270185008617
_journal_volume 41
_journal_year 1985
_chemical_compound_source 'synthetic high-temperature form'
_chemical_formula_sum 'Ca1.543 Na2.914 O9 Si3'
_chemical_name_mineral Combeite
_space_group_IT_number 166
_symmetry_space_group_name_Hall '-R 3 2"'
_symmetry_space_group_name_H-M 'R -3 m :H'
_cell_angle_alpha 90
_cell_angle_beta 90
_cell_angle_gamma 120
_cell_length_a 10.500
_cell_length_b 10.500
_cell_length_c 13.184
_cell_formula_units_Z 6
_cell_volume 1258.799
_database_code_amcsd 0010016
_exptl_crystal_density_diffrn 2.827
_cod_original_sg_symbol_H-M 'R -3 m'
_cod_original_formula_sum 'Na2.914 Ca1.543 Si3 O9'
_cod_database_code 9007711

loop_
_space_group_symop_operation_xyz
x,y,z
2/3+x,1/3+y,1/3+z
1/3+x,2/3+y,2/3+z
x,x-y,z
2/3+x,1/3+x-y,1/3+z
1/3+x,2/3+x-y,2/3+z
y,x,-z
2/3+y,1/3+x,1/3-z
1/3+y,2/3+x,2/3-z
-x+y,y,z
2/3-x+y,1/3+y,1/3+z
1/3-x+y,2/3+y,2/3+z
-x,-x+y,-z
2/3-x,1/3-x+y,1/3-z
1/3-x,2/3-x+y,2/3-z
-y,-x,z
2/3-y,1/3-x,1/3+z
1/3-y,2/3-x,2/3+z
x-y,-y,-z
2/3+x-y,1/3-y,1/3-z
1/3+x-y,2/3-y,2/3-z
y,-x+y,-z
2/3+y,1/3-x+y,1/3-z
1/3+y,2/3-x+y,2/3-z
-x+y,-x,z
2/3-x+y,1/3-x,1/3+z
1/3-x+y,2/3-x,2/3+z
-x,-y,-z
2/3-x,1/3-y,1/3-z
1/3-x,2/3-y,2/3-z
-y,x-y,z
2/3-y,1/3+x-y,1/3+z
1/3-y,2/3+x-y,2/3+z
x-y,x,-z
2/3+x-y,1/3+x,1/3-z
1/3+x-y,2/3+x,2/3-z

loop_
_atom_site_label
_atom_site_fract_x
_atom_site_fract_y
_atom_site_fract_z
_atom_site_occupancy
_atom_site_U_iso_or_equiv
Na1 0.00000 0.00000 0.24850 0.70500 0.01317
Ca1 0.00000 0.00000 0.24850 0.29500 0.01317
Na2 0.50000 0.00000 0.00000 0.97200 0.03407
Na3 0.50000 0.00000 0.50000 0.50100 0.01697
Ca3 0.50000 0.00000 0.50000 0.49900 0.01697
Ca4 0.00000 0.00000 0.00000 1.00000 0.01026
Si 0.15020 -0.15020 0.56360 1.00000 0.00735
O1 0.25330 0.01310 0.51470 0.50000 0.03559
O2 0.11610 -0.11610 0.67340 1.00000 0.03394
O3 0.23730 -0.23730 0.55100 1.00000 0.03318

loop_
_cod_related_entry_id
_cod_related_entry_database
_cod_related_entry_code
1 AMCSD 0010016
